data_4321318
loop_
_publ_author_name
'Yong Cui'
'Gang Chen'
'Jin Ren'
'Yitai Qian'
'Jinshun Huang'

_publ_section_title
;
 Syntheses, Structures and Magnetic Behaviors of Di- and Trinuclear
 Pivalate Complexes Containing Both Cobalt(II) and Lanthanide(III) Ions
;
_journal_name_full 'Inorganic Chemistry'
_journal_page_first 4165
_journal_page_last 4168
_journal_paper_doi 10.1021/ic000230e
_journal_volume 39
_journal_year 2000
_chemical_formula_sum 'C33 H43 Co N5 O15.5 Tb'
_chemical_formula_weight 975.57
_chemical_name_systematic
;

 ?

;
_space_group_IT_number 14
_symmetry_cell_setting monoclinic
_symmetry_space_group_name_Hall '-P 2ybc'
_symmetry_space_group_name_H-M 'P 1 21/c 1'
_atom_sites_solution_hydrogens geom
_atom_sites_solution_primary direct
_atom_sites_solution_secondary difmap
_audit_creation_method SHELXL
_cell_angle_alpha 90.00
_cell_angle_beta 118.191(6)
_cell_angle_gamma 90.00
_cell_formula_units_Z 4
_cell_length_a 19.7813(3)
_cell_length_b 12.4875(3)
_cell_length_c 20.3735(4)
_cell_measurement_reflns_used 7604
_cell_measurement_temperature 293(2)
_cell_measurement_theta_max 25.06
_cell_measurement_theta_min 1.99
_cell_volume 4435.7(3)
_computing_cell_refinement 'Siemens SMART & SAINT'
_computing_data_collection 'Siemens SMART'
_computing_data_reduction 'Siemens XPREP'
_computing_molecular_graphics 'Bruker SHELXTL'
_computing_publication_material 'Bruker SHELXTL'
_computing_structure_refinement 'Siemens SHELXTL'
_computing_structure_solution 'Siemens SHELXTL'
_diffrn_ambient_temperature 293(2)
_diffrn_measurement_device 'Siemens SMART CCD'
_diffrn_radiation_monochromator graphite
_diffrn_radiation_source 'fine-focus sealed tube'
_diffrn_radiation_type MoK\a
_diffrn_radiation_wavelength 0.71073
_diffrn_reflns_av_R_equivalents 0.0322
_diffrn_reflns_av_sigmaI/netI 0.0555
_diffrn_reflns_limit_h_max 23
_diffrn_reflns_limit_h_min -22
_diffrn_reflns_limit_k_max 14
_diffrn_reflns_limit_k_min -7
_diffrn_reflns_limit_l_max 24
_diffrn_reflns_limit_l_min -22
_diffrn_reflns_number 14135
_diffrn_reflns_theta_max 25.06
_diffrn_reflns_theta_min 1.99
_diffrn_standards_decay_% none
_diffrn_standards_interval_count none
_diffrn_standards_interval_time none
_diffrn_standards_number none
_exptl_absorpt_coefficient_mu 2.022
_exptl_absorpt_correction_T_max 1.0000
_exptl_absorpt_correction_T_min .7993
_exptl_absorpt_correction_type empirical
_exptl_absorpt_process_details 'SADABS (Sheldrick, 1996)'
_exptl_crystal_colour red-brown
_exptl_crystal_density_diffrn 1.461
_exptl_crystal_description prism
_exptl_crystal_F_000 1968
_exptl_crystal_size_max .20
_exptl_crystal_size_mid .20
_exptl_crystal_size_min .20
_refine_diff_density_max 0.988
_refine_diff_density_min -0.494
_refine_diff_density_rms 0.136
_refine_ls_extinction_coef 0.0003(2)
_refine_ls_extinction_expression Fc^*^=kFc[1+0.001xFc^2^\l^3^/sin(2\q)]^-1/4^
_refine_ls_extinction_method SHELXL
_refine_ls_goodness_of_fit_gt 1.114
_refine_ls_goodness_of_fit_ref 1.039
_refine_ls_matrix_type full
_refine_ls_number_parameters 437
_refine_ls_number_reflns 7176
_refine_ls_number_restraints 63
_refine_ls_restrained_S_all 1.063
_refine_ls_restrained_S_obs 1.119
_refine_ls_R_factor_all 0.1129
_refine_ls_R_factor_gt 0.0801
_refine_ls_shift/su_max -0.001
_refine_ls_shift/su_mean 0.000
_refine_ls_structure_factor_coef Fsqd
_refine_ls_weighting_details 'calc w=1/[\s^2^(Fo^2^)+(0.1324P)^2^+17.6619P] where P=(Fo^2^+2Fc^2^)/3'
_refine_ls_weighting_scheme calc
_refine_ls_wR_factor_gt 0.2203
_refine_ls_wR_factor_ref 0.2479
_reflns_number_gt 5161
_reflns_number_total 7180
_reflns_threshold_expression >2sigma(I)
_cod_data_source_file ic000230e_1.cif
_cod_data_source_block 1
_cod_original_cell_volume 4435.7(2)
_cod_original_formula_sum 'C33 H43 Co N5 O15.50 Tb'
_cod_database_code 4321318

loop_
_symmetry_equiv_pos_as_xyz
'x, y, z'
'-x, y+1/2, -z+1/2'
'-x, -y, -z'
'x, -y-1/2, z-1/2'

loop_
_atom_site_label
_atom_site_type_symbol
_atom_site_fract_x
_atom_site_fract_y
_atom_site_fract_z
_atom_site_U_iso_or_equiv
_atom_site_adp_type
_atom_site_occupancy
_atom_site_calc_flag
_atom_site_refinement_flags
_atom_site_disorder_group
Tb Tb 0.79427(3) -0.02638(5) 0.27186(3) 0.0695(3) Uani 1 d . .
Co Co 0.56429(9) -0.01869(11) 0.16773(9) 0.0660(4) Uani 1 d . .
O1 O 0.8887(7) -0.1699(12) 0.3102(9) 0.150(5) Uani 1 d . .
O2 O 0.8280(8) -0.1663(13) 0.3697(8) 0.157(5) Uani 1 d . .
O3 O 0.9122(11) -0.2843(16) 0.3967(12) 0.250(10) Uani 1 d . .
O4 O 0.8943(7) 0.0385(15) 0.3948(7) 0.149(5) Uani 1 d . .
O5 O 0.8311(7) 0.1581(11) 0.3227(9) 0.136(5) Uani 1 d . .
O6 O 0.9168(10) 0.2050(17) 0.4275(13) 0.265(12) Uani 1 d . .
O7 O 0.8895(6) 0.0429(11) 0.2382(8) 0.130(4) Uani 1 d . .
O8 O 0.8129(7) -0.0748(12) 0.1636(6) 0.129(4) Uani 1 d . .
O9 O 0.8989(9) -0.0085(16) 0.1406(9) 0.192(7) Uani 1 d . .
O10 O 0.9774(37) -0.4955(46) 0.5115(35) 0.275(24) Uiso 0.50 d P .
O11 O 0.7058(6) -0.1535(8) 0.2102(7) 0.117(3) Uani 1 d . .
O12 O 0.5804(5) -0.1645(6) 0.1451(5) 0.085(2) Uani 1 d . .
O21 O 0.7127(6) 0.0042(9) 0.3201(6) 0.106(3) Uani 1 d . .
O22 O 0.5901(5) -0.0135(7) 0.2724(5) 0.085(2) Uani 1 d . .
O31 O 0.7114(5) 0.0861(7) 0.1818(5) 0.095(3) Uani 1 d . .
O32 O 0.5872(5) 0.1069(6) 0.1254(5) 0.084(2) Uani 1 d . .
N1 N 0.8738(12) -0.2077(15) 0.3582(13) 0.160(8) Uani 1 d . .
N2 N 0.8769(12) 0.1425(21) 0.3755(16) 0.192(11) Uani 1 d . .
N3 N 0.8652(10) -0.0196(16) 0.1772(10) 0.132(5) Uani 1 d . .
N4 N 0.4477(6) -0.0047(7) 0.1131(5) 0.071(2) Uani 1 d . .
N5 N 0.9274(15) -0.4204(20) 0.0728(14) 0.196(9) Uiso 0.89 d PD .
C11 C 0.6553(7) -0.0124(9) 0.3262(7) 0.070(3) Uani 1 d . .
C12 C 0.6626(8) -0.0333(11) 0.4034(7) 0.099(4) Uani 1 d D .
C13 C 0.6447(22) -0.1569(20) 0.4002(21) 0.124(11) Uiso 0.50 d PD 1
C14 C 0.7378(18) 0.0149(33) 0.4673(18) 0.106(12) Uiso 0.50 d PD 1
C15 C 0.6001(19) 0.0335(29) 0.4095(21) 0.111(12) Uiso 0.50 d PD 1
C13A C 0.6911(21) -0.1509(20) 0.4253(19) 0.115(10) Uiso 0.50 d PD 2
C14A C 0.5868(16) -0.0104(33) 0.4052(21) 0.108(12) Uiso 0.50 d PD 2
C15A C 0.7224(23) 0.0524(33) 0.4552(23) 0.134(18) Uiso 0.50 d PD 2
C21 C 0.6463(7) -0.2040(9) 0.1758(7) 0.075(3) Uani 1 d . .
C22 C 0.6527(7) -0.3260(12) 0.1710(7) 0.101(4) Uiso 1 d D .
C23 C 0.6713(27) -0.3691(36) 0.2486(17) 0.157(14) Uiso 0.50 d PD 1
C24 C 0.5872(12) -0.3666(18) 0.0940(11) 0.073(6) Uiso 0.50 d PD 1
C25 C 0.7248(14) -0.3521(24) 0.1596(17) 0.099(8) Uiso 0.50 d PD 1
C23A C 0.7377(14) -0.3659(39) 0.2292(19) 0.171(16) Uiso 0.50 d PD 2
C24A C 0.6133(18) -0.3732(28) 0.2163(18) 0.120(10) Uiso 0.50 d PD 2
C25A C 0.6580(30) -0.3431(52) 0.0972(17) 0.222(24) Uiso 0.50 d PD 2
C31 C 0.6536(6) 0.1359(9) 0.1407(6) 0.067(3) Uani 1 d . .
C32 C 0.6602(7) 0.2377(9) 0.1032(7) 0.087(4) Uani 1 d D .
C33 C 0.5973(16) 0.3195(23) 0.0985(17) 0.111(9) Uiso 0.50 d PD 1
C34 C 0.7354(16) 0.2983(29) 0.1494(18) 0.128(11) Uiso 0.50 d PD 1
C35 C 0.6438(23) 0.2049(33) 0.0242(15) 0.133(12) Uiso 0.50 d PD 1
C33A C 0.5986(21) 0.2348(36) 0.0200(14) 0.148(14) Uiso 0.50 d PD 2
C34A C 0.6872(26) 0.3269(29) 0.1609(20) 0.154(14) Uiso 0.50 d PD 2
C35A C 0.7298(17) 0.2232(31) 0.0863(21) 0.133(11) Uiso 0.50 d PD 2
C41 C 0.4165(8) 0.0669(11) 0.0590(8) 0.098(4) Uani 1 d . .
H41A H 0.4492(8) 0.1081(11) 0.0482(8) 0.117 Uiso 1 calc R .
C42 C 0.3369(10) 0.0847(13) 0.0166(11) 0.137(7) Uani 1 d . .
H42A H 0.3164(10) 0.1347(13) -0.0217(11) 0.165 Uiso 1 calc R .
C43 C 0.2911(10) 0.0223(20) 0.0363(15) 0.150(9) Uani 1 d . .
H43A H 0.2383(10) 0.0317(20) 0.0106(15) 0.180 Uiso 1 calc R .
C44 C 0.3205(10) -0.0522(14) 0.0918(11) 0.110(5) Uani 1 d . .
C45 C 0.2721(15) -0.1196(27) 0.1083(16) 0.177(13) Uani 1 d . .
H45A H 0.2192(15) -0.1108(27) 0.0833(16) 0.212 Uiso 1 calc R .
C46 C 0.3032(18) -0.1930(26) 0.1585(16) 0.179(15) Uani 1 d . .
H46A H 0.2722(18) -0.2382(26) 0.1691(16) 0.215 Uiso 1 calc R .
C47 C 0.3818(11) -0.2048(15) 0.1966(10) 0.129(6) Uani 1 d . .
H47A H 0.4025(11) -0.2579(15) 0.2327(10) 0.155 Uiso 1 calc R .
C48 C 0.4301(9) -0.1424(11) 0.1836(8) 0.100(4) Uani 1 d . .
H48A H 0.4829(9) -0.1514(11) 0.2109(8) 0.120 Uiso 1 calc R .
C49 C 0.3991(7) -0.0649(9) 0.1286(7) 0.075(3) Uani 1 d . .
C51 C 0.9154(18) -0.3265(25) 0.1050(16) 0.226(13) Uiso 1 d D .
C52 C 0.9070(15) -0.3369(20) 0.1701(14) 0.177(9) Uiso 1 d D .
C53 C 0.9144(15) -0.4284(17) 0.2115(14) 0.188(9) Uiso 1.04 d PD .
C54 C 0.9236(14) -0.5179(15) 0.1747(12) 0.148(7) Uiso 1 d D .
C55 C 0.9241(15) -0.6176(18) 0.2144(13) 0.186(9) Uiso 1.04 d PD .
C56 C 0.9301(20) -0.7099(17) 0.1808(18) 0.236(13) Uiso 1 d D .
C57 C 0.9378(26) -0.7079(20) 0.1164(22) 0.298(19) Uiso 1 d D .
C58 C 0.9355(24) -0.6096(27) 0.0825(19) 0.292(17) Uiso 1.04 d PD .
C59 C 0.9310(14) -0.5143(16) 0.1115(12) 0.142(7) Uiso 1 d D .

loop_
_atom_site_aniso_label
_atom_site_aniso_U_11
_atom_site_aniso_U_22
_atom_site_aniso_U_33
_atom_site_aniso_U_23
_atom_site_aniso_U_13
_atom_site_aniso_U_12
Tb 0.0581(4) 0.0683(4) 0.0804(4) -0.0010(3) 0.0312(3) 0.0039(2)
Co 0.0628(9) 0.0565(8) 0.0769(9) 0.0085(7) 0.0315(7) 0.0036(7)
O1 0.119(9) 0.136(11) 0.178(13) 0.009(10) 0.055(9) 0.039(8)
O2 0.150(12) 0.157(13) 0.168(12) 0.065(10) 0.078(10) 0.054(10)
O3 0.198(16) 0.185(16) 0.303(23) 0.122(17) 0.067(16) 0.075(14)
O4 0.089(8) 0.211(16) 0.123(9) -0.031(10) 0.030(7) -0.003(9)
O5 0.095(9) 0.109(9) 0.172(12) -0.054(9) 0.038(8) -0.001(7)
O6 0.165(14) 0.232(20) 0.330(25) -0.196(20) 0.060(15) -0.041(14)
O7 0.081(7) 0.172(12) 0.139(10) 0.010(9) 0.052(7) -0.009(7)
O8 0.096(8) 0.181(12) 0.116(8) -0.043(8) 0.054(7) -0.021(8)
O9 0.135(12) 0.337(23) 0.150(12) -0.012(12) 0.105(11) -0.002(11)
O11 0.098(7) 0.065(6) 0.167(10) -0.016(6) 0.046(7) -0.012(5)
O12 0.083(6) 0.055(4) 0.114(6) -0.002(4) 0.043(5) 0.014(4)
O21 0.085(7) 0.144(9) 0.101(7) 0.005(6) 0.054(6) 0.000(5)
O22 0.081(6) 0.097(6) 0.079(5) -0.009(4) 0.039(5) -0.001(4)
O31 0.081(6) 0.084(6) 0.114(7) 0.037(5) 0.041(5) 0.004(5)
O32 0.083(6) 0.072(5) 0.097(6) 0.019(4) 0.041(5) -0.004(4)
N1 0.157(16) 0.113(13) 0.207(20) 0.078(13) 0.084(15) 0.059(12)
N2 0.121(16) 0.158(19) 0.241(27) -0.102(21) 0.040(15) 0.012(16)
N3 0.102(11) 0.202(17) 0.117(11) -0.010(11) 0.072(10) -0.006(11)
N4 0.067(6) 0.056(5) 0.081(6) 0.005(4) 0.027(5) 0.002(4)
C11 0.059(7) 0.077(7) 0.077(7) -0.004(6) 0.035(6) -0.004(5)
C12 0.101(10) 0.136(13) 0.077(8) 0.003(8) 0.054(8) 0.018(9)
C21 0.080(8) 0.058(7) 0.091(8) -0.001(6) 0.043(7) 0.001(6)
C31 0.060(7) 0.065(7) 0.065(6) 0.004(5) 0.021(5) -0.007(5)
C32 0.102(9) 0.065(7) 0.087(8) 0.011(6) 0.039(7) -0.017(7)
C41 0.077(9) 0.074(8) 0.115(10) 0.000(8) 0.023(8) -0.001(7)
C42 0.092(12) 0.078(10) 0.172(17) 0.020(11) 0.006(11) 0.018(9)
C43 0.063(10) 0.169(21) 0.197(22) -0.086(18) 0.045(13) -0.012(12)
C44 0.084(12) 0.098(11) 0.134(14) -0.031(10) 0.040(10) -0.005(9)
C45 0.115(17) 0.257(37) 0.198(28) -0.092(23) 0.108(20) -0.085(21)
C46 0.181(28) 0.235(34) 0.190(27) -0.105(23) 0.144(25) -0.131(26)
C47 0.160(17) 0.134(14) 0.131(14) -0.029(11) 0.099(13) -0.056(13)
C48 0.115(11) 0.089(9) 0.110(10) -0.015(8) 0.065(9) -0.036(8)
C49 0.080(8) 0.063(7) 0.092(8) -0.027(6) 0.049(7) -0.020(6)

loop_
_atom_type_symbol
_atom_type_description
_atom_type_scat_dispersion_real
_atom_type_scat_dispersion_imag
_atom_type_scat_source
C C 0.0033 0.0016 'International Tables Vol C Tables 4.2.6.8 and 6.1.1.4'
H H 0.0000 0.0000 'International Tables Vol C Tables 4.2.6.8 and 6.1.1.4'
N N 0.0061 0.0033 'International Tables Vol C Tables 4.2.6.8 and 6.1.1.4'
O O 0.0106 0.0060 'International Tables Vol C Tables 4.2.6.8 and 6.1.1.4'
Co Co 0.3494 0.9721 'International Tables Vol C Tables 4.2.6.8 and 6.1.1.4'
Tb Tb -0.1723 4.1537 'International Tables Vol C Tables 4.2.6.8 and 6.1.1.4'

loop_
_geom_angle_atom_site_label_1
_geom_angle_atom_site_label_2
_geom_angle_atom_site_label_3
_geom_angle
_geom_angle_site_symmetry_1
_geom_angle_site_symmetry_3
_geom_angle_publ_flag
O11 Tb O31 84.9(4) . . ?
O11 Tb O21 80.6(4) . . ?
O31 Tb O21 81.8(3) . . ?
O11 Tb O1 86.3(5) . . ?
O31 Tb O1 149.7(5) . . ?
O21 Tb O1 125.2(5) . . ?
O11 Tb O7 126.2(5) . . ?
O31 Tb O7 85.0(4) . . ?
O21 Tb O7 148.9(4) . . ?
O1 Tb O7 76.9(5) . . ?
O11 Tb O8 74.6(4) . . ?
O31 Tb O8 77.7(4) . . ?
O21 Tb O8 149.0(4) . . ?
O1 Tb O8 72.0(5) . . ?
O7 Tb O8 51.6(4) . . ?
O11 Tb O4 146.2(5) . . ?
O31 Tb O4 122.6(5) . . ?
O21 Tb O4 84.3(4) . . ?
O1 Tb O4 78.0(5) . . ?
O7 Tb O4 79.3(5) . . ?
O8 Tb O4 126.5(4) . . ?
O11 Tb O5 151.8(4) . . ?
O31 Tb O5 73.9(4) . . ?
O21 Tb O5 78.1(4) . . ?
O1 Tb O5 121.2(5) . . ?
O7 Tb O5 71.2(5) . . ?
O8 Tb O5 117.3(5) . . ?
O4 Tb O5 48.8(5) . . ?
O11 Tb O2 78.3(5) . . ?
O31 Tb O2 153.6(4) . . ?
O21 Tb O2 75.5(4) . . ?
O1 Tb O2 49.7(5) . . ?
O7 Tb O2 121.4(4) . . ?
O8 Tb O2 116.4(5) . . ?
O4 Tb O2 68.7(6) . . ?
O5 Tb O2 113.6(6) . . ?
O11 Tb N1 80.8(5) . . ?
O31 Tb N1 165.3(5) . . ?
O21 Tb N1 99.4(6) . . ?
O1 Tb N1 25.8(5) . . ?
O7 Tb N1 100.4(6) . . ?
O8 Tb N1 94.9(6) . . ?
O4 Tb N1 72.0(6) . . ?
O5 Tb N1 120.8(6) . . ?
O2 Tb N1 23.9(5) . . ?
O11 Tb N3 98.2(5) . . ?
O31 Tb N3 80.5(4) . . ?
O21 Tb N3 162.3(5) . . ?
O1 Tb N3 72.1(5) . . ?
O7 Tb N3 27.9(4) . . ?
O8 Tb N3 23.6(4) . . ?
O4 Tb N3 104.9(5) . . ?
O5 Tb N3 96.5(6) . . ?
O2 Tb N3 121.8(5) . . ?
N1 Tb N3 97.8(6) . . ?
O11 Tb N2 160.9(6) . . ?
O31 Tb N2 94.7(6) . . ?
O21 Tb N2 80.5(6) . . ?
O1 Tb N2 102.7(6) . . ?
O7 Tb N2 72.6(7) . . ?
O8 Tb N2 124.0(7) . . ?
O4 Tb N2 28.0(6) . . ?
O5 Tb N2 20.8(6) . . ?
O2 Tb N2 94.7(8) . . ?
N1 Tb N2 100.0(8) . . ?
N3 Tb N2 100.5(7) . . ?
O12 Co O32 123.6(4) . . ?
O12 Co O22 107.7(4) . . ?
O32 Co O22 117.6(4) . . ?
O12 Co N4 102.7(4) . . ?
O32 Co N4 97.4(4) . . ?
O22 Co N4 103.8(4) . . ?
O12 Co Tb 80.3(3) . . ?
O32 Co Tb 79.0(2) . . ?
O22 Co Tb 77.1(3) . . ?
N4 Co Tb 176.3(2) . . ?
N1 O1 Tb 95.7(11) . . ?
N1 O2 Tb 95.2(13) . . ?
N2 O4 Tb 92.7(12) . . ?
N2 O5 Tb 101.4(17) . . ?
N3 O7 Tb 93.9(9) . . ?
N3 O8 Tb 97.7(10) . . ?
C21 O11 Tb 165.0(9) . . ?
C21 O12 Co 120.0(8) . . ?
C11 O21 Tb 154.0(10) . . ?
C11 O22 Co 126.6(8) . . ?
C31 O31 Tb 162.1(8) . . ?
C31 O32 Co 124.1(7) . . ?
O2 N1 O3 121.4(24) . . ?
O2 N1 O1 119.3(17) . . ?
O3 N1 O1 119.1(23) . . ?
O2 N1 Tb 60.8(10) . . ?
O3 N1 Tb 176.5(17) . . ?
O1 N1 Tb 58.5(9) . . ?
O5 N2 O6 130.4(29) . . ?
O5 N2 O4 117.0(22) . . ?
O6 N2 O4 112.4(25) . . ?
O5 N2 Tb 57.8(14) . . ?
O6 N2 Tb 171.5(24) . . ?
O4 N2 Tb 59.3(10) . . ?
O8 N3 O9 127.1(19) . . ?
O8 N3 O7 116.8(13) . . ?
O9 N3 O7 116.0(18) . . ?
O8 N3 Tb 58.7(8) . . ?
O9 N3 Tb 174.1(16) . . ?
O7 N3 Tb 58.2(7) . . ?
C41 N4 C49 117.5(11) . . ?
C41 N4 Co 118.3(9) . . ?
C49 N4 Co 124.3(8) . . ?
C59 N5 C51 114.2(24) . . ?
O21 C11 O22 122.8(12) . . ?
O21 C11 C12 119.6(12) . . ?
O22 C11 C12 117.5(11) . . ?
C11 C12 C14A 111.8(17) . . ?
C11 C12 C15 107.5(17) . . ?
C11 C12 C13A 107.5(15) . . ?
C14A C12 C13A 113.0(22) . . ?
C11 C12 C14 112.4(18) . . ?
C15 C12 C14 102.0(23) . . ?
C11 C12 C15A 104.5(20) . . ?
C14A C12 C15A 106.8(25) . . ?
C13A C12 C15A 113.1(24) . . ?
C11 C12 C13 102.3(16) . . ?
C15 C12 C13 111.0(22) . . ?
C14 C12 C13 121.2(24) . . ?
O11 C21 O12 125.3(11) . . ?
O11 C21 C22 117.5(11) . . ?
O12 C21 C22 117.2(11) . . ?
C21 C22 C23 105.5(20) . . ?
C21 C22 C25A 104.0(26) . . ?
C21 C22 C24 109.2(13) . . ?
C23 C22 C24 126.6(22) . . ?
C21 C22 C24A 104.7(16) . . ?
C25A C22 C24A 141.7(29) . . ?
C21 C22 C25 108.7(14) . . ?
C23 C22 C25 106.4(21) . . ?
C24 C22 C25 99.4(15) . . ?
C21 C22 C23A 110.3(20) . . ?
C25A C22 C23A 98.3(18) . . ?
C24A C22 C23A 94.9(15) . . ?
O31 C31 O32 123.8(10) . . ?
O31 C31 C32 119.7(10) . . ?
O32 C31 C32 116.5(10) . . ?
C31 C32 C34A 107.9(19) . . ?
C31 C32 C34 113.2(17) . . ?
C31 C32 C35 106.1(17) . . ?
C34 C32 C35 115.9(22) . . ?
C31 C32 C33A 108.7(18) . . ?
C34A C32 C33A 132.0(25) . . ?
C31 C32 C33 108.7(14) . . ?
C34 C32 C33 103.1(20) . . ?
C35 C32 C33 109.8(21) . . ?
C31 C32 C35A 107.7(17) . . ?
C34A C32 C35A 103.1(23) . . ?
C33A C32 C35A 94.3(22) . . ?
N4 C41 C42 124.1(15) . . ?
C43 C42 C41 115.2(17) . . ?
C44 C43 C42 122.8(17) . . ?
C43 C44 C49 117.2(17) . . ?
C43 C44 C45 121.8(21) . . ?
C49 C44 C45 120.9(20) . . ?
C46 C45 C44 118.9(27) . . ?
C45 C46 C47 120.6(24) . . ?
C48 C47 C46 122.7(21) . . ?
C47 C48 C49 118.6(16) . . ?
N4 C49 C44 123.1(14) . . ?
N4 C49 C48 118.6(12) . . ?
C44 C49 C48 118.3(14) . . ?
N5 C51 C52 118.4(28) . . ?
C53 C52 C51 128.2(26) . . ?
C52 C53 C54 109.5(21) . . ?
C59 C54 C53 125.3(19) . . ?
C59 C54 C55 124.4(16) . . ?
C53 C54 C55 110.3(18) . . ?
C56 C55 C54 114.4(19) . . ?
C55 C56 C57 121.9(19) . . ?
C56 C57 C58 119.3(22) . . ?
C59 C58 C57 123.5(27) . . ?
C58 C59 C54 116.3(19) . . ?
C58 C59 N5 119.4(25) . . ?
C54 C59 N5 124.0(21) . . ?

loop_
_geom_bond_atom_site_label_1
_geom_bond_atom_site_label_2
_geom_bond_distance
_geom_bond_site_symmetry_2
_geom_bond_publ_flag
Tb O11 2.254(10) . ?
Tb O31 2.278(9) . ?
Tb O21 2.284(10) . ?
Tb O1 2.436(13) . ?
Tb O7 2.447(11) . ?
Tb O8 2.477(11) . ?
Tb O4 2.482(13) . ?
Tb O5 2.489(13) . ?
Tb O2 2.493(13) . ?
Tb N1 2.84(2) . ?
Tb N3 2.874(14) . ?
Tb N2 2.88(2) . ?
Co O12 1.941(7) . ?
Co O32 1.943(8) . ?
Co O22 1.945(8) . ?
Co N4 2.041(10) . ?
O1 N1 1.24(2) . ?
O2 N1 1.16(2) . ?
O3 N1 1.24(2) . ?
O4 N2 1.35(3) . ?
O5 N2 1.05(2) . ?
O6 N2 1.25(2) . ?
O7 N3 1.35(2) . ?
O8 N3 1.16(2) . ?
O9 N3 1.22(2) . ?
O11 C21 1.223(14) . ?
O12 C21 1.251(13) . ?
O21 C11 1.218(15) . ?
O22 C11 1.237(14) . ?
O31 C31 1.221(13) . ?
O32 C31 1.251(12) . ?
N4 C41 1.32(2) . ?
N4 C49 1.369(15) . ?
N5 C59 1.40(2) . ?
N5 C51 1.42(2) . ?
C11 C12 1.53(2) . ?
C12 C14A 1.54(2) . ?
C12 C15 1.55(2) . ?
C12 C13A 1.56(2) . ?
C12 C14 1.56(2) . ?
C12 C15A 1.57(2) . ?
C12 C13 1.58(2) . ?
C21 C22 1.54(2) . ?
C22 C23 1.54(2) . ?
C22 C25A 1.57(2) . ?
C22 C24 1.57(2) . ?
C22 C24A 1.58(2) . ?
C22 C25 1.58(2) . ?
C22 C23A 1.61(2) . ?
C31 C32 1.52(2) . ?
C32 C34A 1.52(2) . ?
C32 C34 1.53(2) . ?
C32 C35 1.54(2) . ?
C32 C33A 1.55(2) . ?
C32 C33 1.58(2) . ?
C32 C35A 1.58(2) . ?
C41 C42 1.41(2) . ?
C42 C43 1.39(3) . ?
C43 C44 1.36(3) . ?
C44 C49 1.38(2) . ?
C44 C45 1.43(3) . ?
C45 C46 1.29(4) . ?
C46 C47 1.38(3) . ?
C47 C48 1.35(2) . ?
C48 C49 1.39(2) . ?
C51 C52 1.42(2) . ?
C52 C53 1.39(2) . ?
C53 C54 1.40(2) . ?
C54 C59 1.37(2) . ?
C54 C55 1.48(2) . ?
C55 C56 1.37(2) . ?
C56 C57 1.39(2) . ?
C57 C58 1.40(3) . ?
C58 C59 1.35(2) . ?
